data_1533902
loop_
_publ_author_name
'Omura, T.'
'Moriyoshi, C.'
'Ikeda, S.'
'Itoh, K.'
'Fukazawa, H.'

_publ_section_title
;
 Structural change of Cu (H C O O)2 * 4(H2 O) associated with the
 antiferroelectric phase transition
;
_journal_name_full Ferroelectrics
_journal_page_first 375
_journal_page_last 380
_journal_volume 270
_journal_year 2002
_chemical_formula_sum 'C2 H10 Cu O8'
_chemical_name_systematic 'Cu (H C O O)2 (H2 O)4'
_space_group_IT_number 14
_symmetry_space_group_name_Hall '-P 2yab'
_symmetry_space_group_name_H-M 'P 1 21/a 1'
_cell_angle_alpha 90
_cell_angle_beta 101.01
_cell_angle_gamma 90
_cell_formula_units_Z 2
_cell_length_a 8.158
_cell_length_b 8.128
_cell_length_c 6.286
_cell_volume 409.142
_citation_journal_id_ASTM FEROA8
_cod_data_source_file Omura_FEROA8_2002_343.cif
_cod_data_source_block C2H10Cu1O8
_cod_original_cell_volume 409.1416
_cod_original_sg_symbol_Hall '-P 2ybc (z,y,-x)'
_cod_original_formula_sum 'C2 H10 Cu1 O8'
_cod_database_code 1533902

loop_
_symmetry_equiv_pos_as_xyz
x,y,z
-x+1/2,y+1/2,-z
-x,-y,-z
x-1/2,-y-1/2,z

loop_
_atom_site_label
_atom_site_type_symbol
_atom_site_fract_x
_atom_site_fract_y
_atom_site_fract_z
_atom_site_occupancy
_atom_site_U_iso_or_equiv
O2 O-2 0.1135 0.2135 0.09 1 0.0
H6 H+1 0.04 0.426 0.494 0.5 0.0
C1 C+4 0.2382 0.2701 0.0247 1 0.0
H7 H+1 0.025 0.273 0.535 0.5 0.0
H3 H+1 0.471 0.319 0.611 0.5 0.0
H1 H-1 0.213 0.706 0.071 1 0.0
Cu1 Cu+2 0 0 0 1 0.0
H5 H+1 0.089 0.332 0.353 1 0.0
O3 O-2 0.4295 0.4011 0.6385 1 0.0
H4 H+1 0.467 0.476 0.572 0.5 0.0
H2 H+1 0.336 0.396 0.607 1 0.0
O4 O-2 0.089 0.3593 0.4874 1 0.0
O1 O-2 0.2029 -0.0911 -0.0794 1 0.0
